data_8105699
loop_
_publ_author_name
'Kim, Kang-Woo'
'Yang, Hyoyi'

_publ_section_title
;
 Crystal structure of bis(bis(triphenylphosphine)iminium)
 tetradecacarbonyltetratelluridopentaferrate(2-), (PPN)2[Fe5Te4(CO)14]
;
_journal_issue 3
_journal_name_full 'Zeitschrift f\"ur Kristallographie - New Crystal Structures'
_journal_page_first 369
_journal_page_last 372
_journal_paper_doi 10.1515/ncrs-2021-0491
_journal_volume 237
_journal_year 2022
_chemical_formula_sum 'C86 H60 Fe5 N2 O14 P4 Te4'
_chemical_formula_weight 2258.89
_space_group_crystal_system triclinic
_space_group_IT_number 2
_space_group_name_Hall '-P 1'
_space_group_name_H-M_alt 'P -1'
_atom_sites_solution_hydrogens geom
_cell_angle_alpha 78.170(2)
_cell_angle_beta 70.1007(18)
_cell_angle_gamma 70.5341(19)
_cell_formula_units_Z 2
_cell_length_a 13.6807(7)
_cell_length_b 18.5116(11)
_cell_length_c 19.3210(10)
_cell_measurement_reflns_used 9944
_cell_measurement_temperature 223(2)
_cell_measurement_theta_max 28.32
_cell_measurement_theta_min 2.33
_cell_volume 4314.7(4)
_computing_cell_refinement 'Bruker SAINT (Bruker, 2012)'
_computing_data_collection 'Bruker APEX2 (Bruker, 2012)'
_computing_data_reduction 'Bruker SAINT (Bruker, 2012)'
_computing_molecular_graphics 'Diamond 4.6 (Brandenburg, 2015)'
_computing_publication_material 'WinGX (Farrugia, 2012)'
_computing_structure_refinement 'SHELXL (Sheldrick, 2015)'
_computing_structure_solution 'SHELXT (Sheldrick, 2015)'
_diffrn_ambient_temperature 223(2)
_diffrn_measured_fraction_theta_full 0.999
_diffrn_measured_fraction_theta_max 0.996
_diffrn_measurement_device_type 'PHOTON II M14 CPAD'
_diffrn_measurement_method '\f and \w scans'
_diffrn_radiation_type MoK\a
_diffrn_radiation_wavelength 0.71073
_diffrn_reflns_av_R_equivalents 0.0462
_diffrn_reflns_av_unetI/netI 0.0280
_diffrn_reflns_Laue_measured_fraction_full 0.999
_diffrn_reflns_Laue_measured_fraction_max 0.996
_diffrn_reflns_limit_h_max 18
_diffrn_reflns_limit_h_min -18
_diffrn_reflns_limit_k_max 24
_diffrn_reflns_limit_k_min -24
_diffrn_reflns_limit_l_max 25
_diffrn_reflns_limit_l_min -25
_diffrn_reflns_number 145882
_diffrn_reflns_point_group_measured_fraction_full 0.999
_diffrn_reflns_point_group_measured_fraction_max 0.996
_diffrn_reflns_theta_full 25.242
_diffrn_reflns_theta_max 28.348
_diffrn_reflns_theta_min 2.258
_diffrn_source 'sealed tube'
_exptl_absorpt_coefficient_mu 2.283
_exptl_absorpt_correction_T_max 0.7457
_exptl_absorpt_correction_T_min 0.5151
_exptl_absorpt_correction_type multi-scan
_exptl_absorpt_process_details '(SADABS; Bruker, 2014)'
_exptl_crystal_colour red
_exptl_crystal_density_diffrn 1.739
_exptl_crystal_description block
_exptl_crystal_F_000 2200
_exptl_crystal_size_max 0.26
_exptl_crystal_size_mid 0.19
_exptl_crystal_size_min 0.15
_refine_diff_density_max 1.927
_refine_diff_density_min -1.610
_refine_diff_density_rms 0.120
_refine_ls_extinction_coef 0.00042(10)
_refine_ls_extinction_expression Fc^*^=kFc[1+0.001xFc^2^\l^3^/sin(2\q)]^-1/4^
_refine_ls_extinction_method SHELXL
_refine_ls_goodness_of_fit_ref 1.091
_refine_ls_hydrogen_treatment constr
_refine_ls_matrix_type full
_refine_ls_number_parameters 1037
_refine_ls_number_reflns 21464
_refine_ls_number_restraints 0
_refine_ls_restrained_S_all 1.091
_refine_ls_R_factor_all 0.0659
_refine_ls_R_factor_gt 0.0411
_refine_ls_shift/su_max 0.002
_refine_ls_shift/su_mean 0.000
_refine_ls_structure_factor_coef Fsqd
_refine_ls_weighting_details 'w=1/[\s^2^(Fo^2^)+(0.0480P)^2^+10.1608P] where P=(Fo^2^+2Fc^2^)/3'
_refine_ls_weighting_scheme calc
_refine_ls_wR_factor_gt 0.0992
_refine_ls_wR_factor_ref 0.1234
_reflns_Friedel_coverage 0.000
_reflns_Friedel_fraction_full .
_reflns_Friedel_fraction_max .
_reflns_number_gt 16161
_reflns_number_total 21464
_reflns_threshold_expression 'I > 2\s(I)'
_cod_data_source_file suppl_j_ncrs-2021-0491_suppl.cif
_cod_data_source_block shelx
_cod_database_code 8105699
_shelx_space_group_comment
;
The symmetry employed for this shelxl refinement is uniquely defined
by the following loop, which should always be used as a source of
symmetry information in preference to the above space-group names.
They are only intended as comments.
;
_shelxl_version_number 2013-4

loop_
_space_group_symop_operation_xyz
'x, y, z'
'-x, -y, -z'

loop_
_atom_site_label
_atom_site_type_symbol
_atom_site_fract_x
_atom_site_fract_y
_atom_site_fract_z
_atom_site_U_iso_or_equiv
_atom_site_adp_type
_atom_site_occupancy
_atom_site_site_symmetry_order
_atom_site_calc_flag
_atom_site_refinement_flags_posn
_atom_site_refinement_flags_adp
_atom_site_refinement_flags_occupancy
_atom_site_disorder_assembly
_atom_site_disorder_group
Te1 Te -0.04632(2) 1.26067(2) 0.16784(2) 0.04128(8) Uani 1 1 d . . . . .
Te2 Te 0.13372(3) 1.12708(2) 0.22032(2) 0.05003(9) Uani 1 1 d . . . . .
Te3 Te 0.00645(2) 1.28701(2) 0.35238(2) 0.04367(8) Uani 1 1 d . . . . .
Te4 Te -0.23300(2) 1.29922(2) 0.36297(2) 0.04702(9) Uani 1 1 d . . . . .
Fe1 Fe -0.05959(5) 1.19297(4) 0.30325(4) 0.04146(15) Uani 1 1 d . . . . .
Fe2 Fe 0.15816(5) 1.24057(4) 0.11915(4) 0.04608(16) Uani 1 1 d . . . . .
Fe3 Fe 0.07631(7) 1.13885(4) 0.10322(4) 0.05264(18) Uani 1 1 d . . . . .
Fe4 Fe -0.14651(6) 1.40993(4) 0.33736(4) 0.04588(16) Uani 1 1 d . . . . .
Fe5 Fe -0.16656(6) 1.32353(5) 0.46323(4) 0.05136(18) Uani 1 1 d . . . . .
P1 P 0.39706(9) 1.49017(6) 0.25476(6) 0.0335(2) Uani 1 1 d . . . . .
P2 P 0.28008(8) 1.59963(6) 0.15741(5) 0.0312(2) Uani 1 1 d . . . . .
P3 P 0.67369(8) 1.88537(6) 0.33568(6) 0.0315(2) Uani 1 1 d . . . . .
P4 P 0.57232(10) 2.01590(7) 0.23987(7) 0.0426(3) Uani 1 1 d . . . . .
N1 N 0.3013(3) 1.5298(2) 0.2186(2) 0.0384(8) Uani 1 1 d . . . . .
N2 N 0.6549(3) 1.9606(2) 0.2819(2) 0.0423(8) Uani 1 1 d . . . . .
O1 O -0.1901(4) 1.1123(3) 0.2756(2) 0.0695(11) Uani 1 1 d . . . . .
O2 O -0.0348(5) 1.0864(3) 0.4334(3) 0.0898(17) Uani 1 1 d . . . . .
O3 O 0.1983(4) 1.3477(3) 0.1905(3) 0.0835(15) Uani 1 1 d . . . . .
O4 O 0.1270(4) 1.3404(3) -0.0146(2) 0.0738(12) Uani 1 1 d . . . . .
O5 O 0.3849(4) 1.1614(3) 0.0534(4) 0.115(2) Uani 1 1 d . . . . .
O6 O -0.0095(5) 1.0065(3) 0.1606(3) 0.0916(16) Uani 1 1 d . . . . .
O7 O -0.0186(7) 1.1979(4) -0.0173(3) 0.133(3) Uani 1 1 d . . . . .
O8 O 0.2875(6) 1.0576(6) 0.0109(6) 0.194(5) Uani 1 1 d . . . . .
O9 O -0.1081(4) 1.4609(3) 0.1798(2) 0.0818(14) Uani 1 1 d . . . . .
O10 O -0.3587(4) 1.5236(3) 0.3796(2) 0.0931(17) Uani 1 1 d . . . . .
O11 O -0.0250(4) 1.4979(3) 0.3658(3) 0.0930(16) Uani 1 1 d . . . . .
O12 O -0.1642(5) 1.1839(3) 0.5655(3) 0.0938(17) Uani 1 1 d . . . . .
O13 O -0.3906(4) 1.4116(3) 0.5298(3) 0.0902(15) Uani 1 1 d . . . . .
O14 O -0.0582(5) 1.3854(4) 0.5341(3) 0.1032(19) Uani 1 1 d . . . . .
C1 C -0.1344(4) 1.1428(3) 0.2844(3) 0.0489(11) Uani 1 1 d . . . . .
C2 C -0.0448(5) 1.1303(3) 0.3834(3) 0.0610(15) Uani 1 1 d . . . . .
C3 C 0.1791(5) 1.3052(3) 0.1653(3) 0.0565(13) Uani 1 1 d . . . . .
C4 C 0.1384(4) 1.3009(3) 0.0374(3) 0.0509(12) Uani 1 1 d . . . . .
C5 C 0.2958(5) 1.1914(4) 0.0798(4) 0.0719(18) Uani 1 1 d . . . . .
C6 C 0.0207(5) 1.0599(3) 0.1398(4) 0.0629(14) Uani 1 1 d . . . . .
C7 C 0.0147(7) 1.1782(4) 0.0319(4) 0.085(2) Uani 1 1 d . . . . .
C8 C 0.2064(7) 1.0878(5) 0.0496(5) 0.105(3) Uani 1 1 d . . . . .
C9 C -0.1206(4) 1.4364(3) 0.2402(3) 0.0548(13) Uani 1 1 d . . . . .
C10 C -0.2765(5) 1.4791(4) 0.3638(3) 0.0605(14) Uani 1 1 d . . . . .
C11 C -0.0727(5) 1.4629(3) 0.3555(4) 0.0637(15) Uani 1 1 d . . . . .
C12 C -0.1630(5) 1.2362(4) 0.5233(3) 0.0634(16) Uani 1 1 d . . . . .
C13 C -0.3032(6) 1.3788(4) 0.5050(3) 0.0651(16) Uani 1 1 d . . . . .
C14 C -0.1013(6) 1.3633(4) 0.5051(3) 0.0714(17) Uani 1 1 d . . . . .
C15 C 0.3393(4) 1.4593(3) 0.3503(2) 0.0438(10) Uani 1 1 d . . . . .
C16 C 0.4023(5) 1.4374(3) 0.3984(3) 0.0593(14) Uani 1 1 d . . . . .
H16 H 0.4727 1.4416 0.3820 0.071 Uiso 1 1 calc R U . . .
C17 C 0.3596(7) 1.4094(4) 0.4707(3) 0.083(2) Uani 1 1 d . . . . .
H17 H 0.4012 1.3943 0.5034 0.099 Uiso 1 1 calc R U . . .
C18 C 0.2561(7) 1.4041(4) 0.4937(3) 0.092(3) Uani 1 1 d . . . . .
H18 H 0.2277 1.3849 0.5423 0.111 Uiso 1 1 calc R U . . .
C19 C 0.1934(6) 1.4261(4) 0.4475(4) 0.092(3) Uani 1 1 d . . . . .
H19 H 0.1227 1.4227 0.4644 0.111 Uiso 1 1 calc R U . . .
C20 C 0.2361(5) 1.4538(4) 0.3745(3) 0.0649(16) Uani 1 1 d . . . . .
H20 H 0.1940 1.4685 0.3422 0.078 Uiso 1 1 calc R U . . .
C21 C 0.4861(3) 1.4046(2) 0.2128(2) 0.0348(8) Uani 1 1 d . . . . .
C22 C 0.4585(4) 1.3764(3) 0.1632(3) 0.0463(11) Uani 1 1 d . . . . .
H22 H 0.3964 1.4035 0.1491 0.056 Uiso 1 1 calc R U . . .
C23 C 0.5236(5) 1.3079(3) 0.1347(3) 0.0581(13) Uani 1 1 d . . . . .
H23 H 0.5050 1.2888 0.1015 0.070 Uiso 1 1 calc R U . . .
C24 C 0.6157(5) 1.2676(3) 0.1549(3) 0.0574(13) Uani 1 1 d . . . . .
H24 H 0.6596 1.2219 0.1348 0.069 Uiso 1 1 calc R U . . .
C25 C 0.6430(4) 1.2943(3) 0.2046(3) 0.0559(13) Uani 1 1 d . . . . .
H25 H 0.7045 1.2662 0.2191 0.067 Uiso 1 1 calc R U . . .
C26 C 0.5796(4) 1.3628(3) 0.2333(3) 0.0469(11) Uani 1 1 d . . . . .
H26 H 0.5991 1.3814 0.2664 0.056 Uiso 1 1 calc R U . . .
C27 C 0.4759(4) 1.5521(3) 0.2529(2) 0.0422(10) Uani 1 1 d . . . . .
C28 C 0.4221(5) 1.6142(3) 0.2962(3) 0.0518(12) Uani 1 1 d . . . . .
H28 H 0.3522 1.6187 0.3279 0.062 Uiso 1 1 calc R U . . .
C29 C 0.4735(6) 1.6683(4) 0.2913(4) 0.0698(17) Uani 1 1 d . . . . .
H29 H 0.4375 1.7101 0.3190 0.084 Uiso 1 1 calc R U . . .
C30 C 0.5774(6) 1.6611(4) 0.2459(4) 0.0729(18) Uani 1 1 d . . . . .
H30 H 0.6120 1.6975 0.2435 0.088 Uiso 1 1 calc R U . . .
C31 C 0.6304(5) 1.6004(4) 0.2042(4) 0.0652(16) Uani 1 1 d . . . . .
H31 H 0.7010 1.5956 0.1738 0.078 Uiso 1 1 calc R U . . .
C32 C 0.5798(4) 1.5460(3) 0.2068(3) 0.0485(11) Uani 1 1 d . . . . .
H32 H 0.6158 1.5054 0.1775 0.058 Uiso 1 1 calc R U . . .
C33 C 0.4001(3) 1.6273(2) 0.1028(2) 0.0326(8) Uani 1 1 d . . . . .
C34 C 0.4827(3) 1.5738(2) 0.0583(2) 0.0375(9) Uani 1 1 d . . . . .
H34 H 0.4720 1.5277 0.0549 0.045 Uiso 1 1 calc R U . . .
C35 C 0.5802(4) 1.5887(3) 0.0191(3) 0.0456(10) Uani 1 1 d . . . . .
H35 H 0.6353 1.5528 -0.0105 0.055 Uiso 1 1 calc R U . . .
C36 C 0.5955(4) 1.6568(3) 0.0242(3) 0.0516(12) Uani 1 1 d . . . . .
H36 H 0.6608 1.6672 -0.0029 0.062 Uiso 1 1 calc R U . . .
C37 C 0.5153(4) 1.7099(3) 0.0687(3) 0.0538(12) Uani 1 1 d . . . . .
H37 H 0.5272 1.7553 0.0726 0.065 Uiso 1 1 calc R U . . .
C38 C 0.4170(4) 1.6954(3) 0.1077(3) 0.0435(10) Uani 1 1 d . . . . .
H38 H 0.3623 1.7315 0.1373 0.052 Uiso 1 1 calc R U . . .
C39 C 0.1805(3) 1.6837(2) 0.1975(2) 0.0388(9) Uani 1 1 d . . . . .
C40 C 0.1509(5) 1.6888(4) 0.2721(3) 0.0663(16) Uani 1 1 d . . . . .
H40 H 0.1770 1.6470 0.3036 0.080 Uiso 1 1 calc R U . . .
C41 C 0.0813(6) 1.7571(5) 0.2999(4) 0.093(2) Uani 1 1 d . . . . .
H41 H 0.0605 1.7612 0.3503 0.111 Uiso 1 1 calc R U . . .
C42 C 0.0429(6) 1.8188(4) 0.2536(4) 0.086(2) Uani 1 1 d . . . . .
H42 H -0.0007 1.8652 0.2725 0.103 Uiso 1 1 calc R U . . .
C43 C 0.0681(5) 1.8125(3) 0.1802(4) 0.0717(17) Uani 1 1 d . . . . .
H43 H 0.0384 1.8534 0.1495 0.086 Uiso 1 1 calc R U . . .
C44 C 0.1378(4) 1.7453(3) 0.1520(3) 0.0542(13) Uani 1 1 d . . . . .
H44 H 0.1565 1.7412 0.1016 0.065 Uiso 1 1 calc R U . . .
C45 C 0.2286(3) 1.5750(2) 0.0942(2) 0.0370(9) Uani 1 1 d . . . . .
C46 C 0.1661(4) 1.5234(3) 0.1194(3) 0.0447(10) Uani 1 1 d . . . . .
H46 H 0.1541 1.5003 0.1678 0.054 Uiso 1 1 calc R U . . .
C47 C 0.1225(4) 1.5070(4) 0.0721(3) 0.0593(14) Uani 1 1 d . . . . .
H47 H 0.0814 1.4723 0.0887 0.071 Uiso 1 1 calc R U . . .
C48 C 0.1392(5) 1.5418(4) 0.0001(3) 0.0633(15) Uani 1 1 d . . . . .
H48 H 0.1089 1.5304 -0.0313 0.076 Uiso 1 1 calc R U . . .
C49 C 0.2000(5) 1.5928(3) -0.0253(3) 0.0592(14) Uani 1 1 d . . . . .
H49 H 0.2107 1.6163 -0.0736 0.071 Uiso 1 1 calc R U . . .
C50 C 0.2451(4) 1.6090(3) 0.0215(3) 0.0448(10) Uani 1 1 d . . . . .
H50 H 0.2871 1.6431 0.0042 0.054 Uiso 1 1 calc R U . . .
C51 C 0.5513(3) 1.8687(3) 0.3999(2) 0.0374(9) Uani 1 1 d . . . . .
C52 C 0.5214(4) 1.8030(3) 0.4065(3) 0.0512(12) Uani 1 1 d . . . . .
H52 H 0.5673 1.7630 0.3783 0.061 Uiso 1 1 calc R U . . .
C53 C 0.4220(5) 1.7966(4) 0.4559(3) 0.0697(17) Uani 1 1 d . . . . .
H53 H 0.4018 1.7522 0.4607 0.084 Uiso 1 1 calc R U . . .
C54 C 0.3547(5) 1.8553(4) 0.4969(3) 0.0727(18) Uani 1 1 d . . . . .
H54 H 0.2883 1.8509 0.5294 0.087 Uiso 1 1 calc R U . . .
C55 C 0.3836(4) 1.9207(4) 0.4910(3) 0.0666(16) Uani 1 1 d . . . . .
H55 H 0.3367 1.9605 0.5193 0.080 Uiso 1 1 calc R U . . .
C56 C 0.4820(4) 1.9281(3) 0.4432(3) 0.0499(11) Uani 1 1 d . . . . .
H56 H 0.5019 1.9723 0.4399 0.060 Uiso 1 1 calc R U . . .
C57 C 0.7501(4) 1.8034(3) 0.2843(3) 0.0450(10) Uani 1 1 d . . . . .
C58 C 0.7559(6) 1.8086(4) 0.2110(3) 0.0739(18) Uani 1 1 d . . . . .
H58 H 0.7178 1.8541 0.1895 0.089 Uiso 1 1 calc R U . . .
C59 C 0.8156(8) 1.7491(6) 0.1690(5) 0.107(3) Uani 1 1 d . . . . .
H59 H 0.8182 1.7539 0.1196 0.128 Uiso 1 1 calc R U . . .
C60 C 0.8704(7) 1.6839(6) 0.1997(6) 0.107(3) Uani 1 1 d . . . . .
H60 H 0.9095 1.6430 0.1712 0.129 Uiso 1 1 calc R U . . .
C61 C 0.8716(7) 1.6750(4) 0.2696(7) 0.112(3) Uani 1 1 d . . . . .
H61 H 0.9123 1.6292 0.2889 0.135 Uiso 1 1 calc R U . . .
C62 C 0.8096(6) 1.7366(3) 0.3146(4) 0.084(2) Uani 1 1 d . . . . .
H62 H 0.8094 1.7317 0.3636 0.101 Uiso 1 1 calc R U . . .
C63 C 0.7508(4) 1.8936(3) 0.3907(3) 0.0445(10) Uani 1 1 d . . . . .
C64 C 0.8164(4) 1.9425(3) 0.3630(3) 0.0508(12) Uani 1 1 d . . . . .
H64 H 0.8173 1.9723 0.3178 0.061 Uiso 1 1 calc R U . . .
C65 C 0.8804(5) 1.9461(5) 0.4034(5) 0.082(2) Uani 1 1 d . . . . .
H65 H 0.9255 1.9781 0.3850 0.099 Uiso 1 1 calc R U . . .
C66 C 0.8781(6) 1.9036(7) 0.4696(5) 0.116(4) Uani 1 1 d . . . . .
H66 H 0.9207 1.9072 0.4966 0.139 Uiso 1 1 calc R U . . .
C67 C 0.8136(7) 1.8552(7) 0.4972(4) 0.127(4) Uani 1 1 d . . . . .
H67 H 0.8140 1.8255 0.5423 0.152 Uiso 1 1 calc R U . . .
C68 C 0.7479(5) 1.8503(5) 0.4586(3) 0.086(2) Uani 1 1 d . . . . .
H68 H 0.7027 1.8184 0.4778 0.103 Uiso 1 1 calc R U . . .
C69 C 0.4969(4) 2.1013(3) 0.2854(3) 0.0452(10) Uani 1 1 d . . . . .
C70 C 0.5405(4) 2.1243(3) 0.3297(3) 0.0557(13) Uani 1 1 d . . . . .
H70 H 0.6055 2.0933 0.3380 0.067 Uiso 1 1 calc R U . . .
C71 C 0.4888(5) 2.1924(3) 0.3614(4) 0.0661(15) Uani 1 1 d . . . . .
H71 H 0.5188 2.2074 0.3908 0.079 Uiso 1 1 calc R U . . .
C72 C 0.3917(5) 2.2387(3) 0.3493(4) 0.0711(18) Uani 1 1 d . . . . .
H72 H 0.3565 2.2849 0.3706 0.085 Uiso 1 1 calc R U . . .
C73 C 0.3478(5) 2.2167(4) 0.3065(4) 0.0749(19) Uani 1 1 d . . . . .
H73 H 0.2824 2.2479 0.2990 0.090 Uiso 1 1 calc R U . . .
C74 C 0.3991(4) 2.1486(4) 0.2739(3) 0.0608(14) Uani 1 1 d . . . . .
H74 H 0.3685 2.1344 0.2445 0.073 Uiso 1 1 calc R U . . .
C75 C 0.6513(5) 2.0453(3) 0.1487(3) 0.0526(13) Uani 1 1 d . . . . .
C76 C 0.6010(8) 2.0956(4) 0.1005(3) 0.091(3) Uani 1 1 d . . . . .
H76 H 0.5257 2.1140 0.1143 0.109 Uiso 1 1 calc R U . . .
C77 C 0.6603(11) 2.1193(5) 0.0323(4) 0.123(4) Uani 1 1 d . . . . .
H77 H 0.6249 2.1524 -0.0006 0.147 Uiso 1 1 calc R U . . .
C78 C 0.7686(11) 2.0955(6) 0.0119(4) 0.117(4) Uani 1 1 d . . . . .
H78 H 0.8079 2.1121 -0.0348 0.140 Uiso 1 1 calc R U . . .
C79 C 0.8216(8) 2.0472(7) 0.0593(4) 0.120(4) Uani 1 1 d . . . . .
H79 H 0.8970 2.0309 0.0455 0.144 Uiso 1 1 calc R U . . .
C80 C 0.7610(6) 2.0225(5) 0.1290(4) 0.086(2) Uani 1 1 d . . . . .
H80 H 0.7964 1.9900 0.1621 0.104 Uiso 1 1 calc R U . . .
C81 C 0.4769(5) 1.9742(3) 0.2295(4) 0.0703(19) Uani 1 1 d . . . . .
C82 C 0.3897(6) 1.9655(4) 0.2887(5) 0.099(3) Uani 1 1 d . . . . .
H82 H 0.3762 1.9845 0.3331 0.119 Uiso 1 1 calc R U . . .
C83 C 0.3208(8) 1.9272(6) 0.2814(8) 0.148(6) Uani 1 1 d . . . . .
H83 H 0.2628 1.9194 0.3216 0.177 Uiso 1 1 calc R U . . .
C84 C 0.3387(11) 1.9021(6) 0.2166(13) 0.196(9) Uani 1 1 d . . . . .
H84 H 0.2921 1.8777 0.2121 0.235 Uiso 1 1 calc R U . . .
C85 C 0.4249(10) 1.9117(7) 0.1569(10) 0.186(8) Uani 1 1 d . . . . .
H85 H 0.4350 1.8944 0.1123 0.223 Uiso 1 1 calc R U . . .
C86 C 0.4966(7) 1.9466(5) 0.1618(7) 0.118(4) Uani 1 1 d . . . . .
H86 H 0.5562 1.9518 0.1218 0.141 Uiso 1 1 calc R U . . .

loop_
_atom_site_aniso_label
_atom_site_aniso_U_11
_atom_site_aniso_U_22
_atom_site_aniso_U_33
_atom_site_aniso_U_23
_atom_site_aniso_U_13
_atom_site_aniso_U_12
Te1 0.03466(15) 0.04938(17) 0.03759(15) 0.00236(12) -0.01357(12) -0.01030(12)
Te2 0.04397(18) 0.04136(17) 0.0661(2) 0.00258(14) -0.02596(16) -0.00871(13)
Te3 0.03923(16) 0.05089(18) 0.04596(17) 0.00365(13) -0.01957(13) -0.01729(13)
Te4 0.03729(16) 0.0741(2) 0.03369(15) -0.00380(14) -0.01050(12) -0.02209(15)
Fe1 0.0424(3) 0.0473(4) 0.0418(3) 0.0074(3) -0.0217(3) -0.0196(3)
Fe2 0.0369(3) 0.0470(4) 0.0548(4) 0.0001(3) -0.0128(3) -0.0164(3)
Fe3 0.0551(4) 0.0527(4) 0.0543(4) -0.0119(3) -0.0123(3) -0.0210(3)
Fe4 0.0395(3) 0.0547(4) 0.0384(3) -0.0002(3) -0.0107(3) -0.0106(3)
Fe5 0.0556(4) 0.0749(5) 0.0329(3) 0.0007(3) -0.0145(3) -0.0326(4)
P1 0.0354(5) 0.0337(5) 0.0294(5) 0.0010(4) -0.0109(4) -0.0085(4)
P2 0.0298(5) 0.0299(5) 0.0286(5) -0.0023(4) -0.0074(4) -0.0034(4)
P3 0.0294(5) 0.0338(5) 0.0294(5) -0.0009(4) -0.0070(4) -0.0097(4)
P4 0.0454(6) 0.0374(6) 0.0505(7) 0.0082(5) -0.0245(5) -0.0157(5)
N1 0.0342(18) 0.0386(19) 0.0411(19) 0.0058(15) -0.0154(15) -0.0102(15)
N2 0.0371(19) 0.042(2) 0.046(2) 0.0099(16) -0.0169(16) -0.0136(16)
O1 0.075(3) 0.078(3) 0.080(3) 0.007(2) -0.037(2) -0.047(2)
O2 0.150(5) 0.083(3) 0.079(3) 0.040(3) -0.082(3) -0.067(3)
O3 0.126(4) 0.087(3) 0.077(3) 0.019(2) -0.053(3) -0.073(3)
O4 0.084(3) 0.093(3) 0.052(2) 0.005(2) -0.023(2) -0.038(3)
O5 0.046(3) 0.095(4) 0.161(6) 0.006(4) 0.002(3) -0.013(3)
O6 0.109(4) 0.055(3) 0.127(4) -0.001(3) -0.044(3) -0.040(3)
O7 0.232(8) 0.135(5) 0.083(4) 0.022(4) -0.093(5) -0.089(6)
O8 0.096(5) 0.236(10) 0.245(10) -0.187(9) 0.062(6) -0.059(6)
O9 0.099(4) 0.072(3) 0.043(2) 0.0061(19) 0.000(2) -0.013(3)
O10 0.065(3) 0.120(4) 0.058(3) -0.017(3) -0.016(2) 0.022(3)
O11 0.090(4) 0.072(3) 0.139(5) 0.001(3) -0.057(3) -0.034(3)
O12 0.115(4) 0.118(4) 0.069(3) 0.038(3) -0.046(3) -0.067(3)
O13 0.074(3) 0.123(4) 0.057(3) -0.027(3) 0.006(2) -0.023(3)
O14 0.120(4) 0.161(5) 0.072(3) -0.021(3) -0.027(3) -0.090(4)
C1 0.053(3) 0.051(3) 0.048(3) 0.011(2) -0.024(2) -0.022(2)
C2 0.081(4) 0.068(3) 0.058(3) 0.010(3) -0.040(3) -0.041(3)
C3 0.062(3) 0.065(3) 0.053(3) 0.014(3) -0.023(3) -0.038(3)
C4 0.050(3) 0.058(3) 0.047(3) -0.007(2) -0.008(2) -0.024(2)
C5 0.041(3) 0.068(4) 0.090(5) 0.003(3) -0.004(3) -0.017(3)
C6 0.070(4) 0.054(3) 0.074(4) -0.007(3) -0.028(3) -0.023(3)
C7 0.145(7) 0.089(5) 0.060(4) 0.019(3) -0.055(4) -0.074(5)
C8 0.083(5) 0.114(7) 0.126(7) -0.067(6) 0.004(5) -0.043(5)
C9 0.054(3) 0.050(3) 0.044(3) 0.001(2) -0.004(2) -0.008(2)
C10 0.054(3) 0.078(4) 0.035(2) -0.005(2) -0.012(2) -0.003(3)
C11 0.056(3) 0.057(3) 0.076(4) 0.003(3) -0.025(3) -0.013(3)
C12 0.073(4) 0.090(4) 0.047(3) 0.015(3) -0.031(3) -0.047(3)
C13 0.072(4) 0.093(5) 0.033(2) -0.009(3) -0.008(3) -0.033(4)
C14 0.081(4) 0.101(5) 0.048(3) -0.003(3) -0.016(3) -0.051(4)
C15 0.053(3) 0.035(2) 0.032(2) -0.0003(17) -0.0079(19) -0.0047(19)
C16 0.082(4) 0.056(3) 0.037(2) 0.005(2) -0.022(3) -0.017(3)
C17 0.130(7) 0.064(4) 0.037(3) 0.006(3) -0.026(4) -0.010(4)
C18 0.114(6) 0.071(4) 0.036(3) 0.011(3) 0.011(4) 0.002(4)
C19 0.067(4) 0.091(5) 0.067(4) 0.018(4) 0.016(3) -0.009(4)
C20 0.050(3) 0.069(4) 0.049(3) 0.009(3) -0.003(2) -0.005(3)
C21 0.034(2) 0.034(2) 0.034(2) -0.0010(16) -0.0101(16) -0.0086(16)
C22 0.053(3) 0.041(2) 0.049(3) -0.002(2) -0.024(2) -0.011(2)
C23 0.078(4) 0.044(3) 0.056(3) -0.012(2) -0.026(3) -0.012(3)
C24 0.063(3) 0.038(2) 0.057(3) -0.010(2) -0.009(3) -0.002(2)
C25 0.040(3) 0.050(3) 0.065(3) -0.002(2) -0.013(2) -0.002(2)
C26 0.044(3) 0.044(2) 0.053(3) -0.006(2) -0.023(2) -0.003(2)
C27 0.053(3) 0.044(2) 0.037(2) 0.0038(18) -0.024(2) -0.017(2)
C28 0.068(3) 0.049(3) 0.042(2) -0.004(2) -0.021(2) -0.018(2)
C29 0.109(6) 0.055(3) 0.064(4) -0.008(3) -0.040(4) -0.032(3)
C30 0.103(5) 0.063(4) 0.082(4) 0.006(3) -0.048(4) -0.047(4)
C31 0.067(4) 0.075(4) 0.069(4) 0.014(3) -0.032(3) -0.040(3)
C32 0.051(3) 0.050(3) 0.051(3) 0.003(2) -0.023(2) -0.021(2)
C33 0.035(2) 0.0298(18) 0.0287(18) -0.0007(15) -0.0090(16) -0.0056(16)
C34 0.038(2) 0.037(2) 0.033(2) -0.0082(16) -0.0073(17) -0.0063(17)
C35 0.039(2) 0.053(3) 0.040(2) -0.010(2) -0.0066(19) -0.010(2)
C36 0.039(2) 0.064(3) 0.049(3) 0.001(2) -0.004(2) -0.023(2)
C37 0.056(3) 0.046(3) 0.060(3) -0.004(2) -0.010(2) -0.023(2)
C38 0.045(2) 0.034(2) 0.047(2) -0.0063(18) -0.008(2) -0.0100(19)
C39 0.033(2) 0.038(2) 0.037(2) -0.0093(17) -0.0021(17) -0.0039(17)
C40 0.057(3) 0.082(4) 0.043(3) -0.019(3) -0.012(2) 0.006(3)
C41 0.079(5) 0.114(6) 0.065(4) -0.056(4) -0.005(4) 0.010(4)
C42 0.064(4) 0.071(4) 0.097(5) -0.046(4) -0.005(4) 0.015(3)
C43 0.060(4) 0.045(3) 0.083(4) -0.012(3) -0.005(3) 0.005(3)
C44 0.051(3) 0.041(2) 0.050(3) -0.005(2) -0.006(2) 0.003(2)
C45 0.032(2) 0.036(2) 0.038(2) -0.0057(17) -0.0125(17) -0.0003(16)
C46 0.037(2) 0.050(3) 0.044(2) -0.009(2) -0.0056(19) -0.014(2)
C47 0.043(3) 0.075(4) 0.065(3) -0.018(3) -0.012(2) -0.022(3)
C48 0.052(3) 0.082(4) 0.064(3) -0.024(3) -0.032(3) -0.005(3)
C49 0.060(3) 0.067(3) 0.049(3) -0.002(3) -0.028(3) -0.007(3)
C50 0.052(3) 0.042(2) 0.039(2) 0.0001(19) -0.019(2) -0.008(2)
C51 0.033(2) 0.046(2) 0.033(2) -0.0055(17) -0.0087(17) -0.0120(18)
C52 0.052(3) 0.058(3) 0.046(3) -0.008(2) -0.004(2) -0.028(2)
C53 0.064(4) 0.091(5) 0.066(4) -0.007(3) -0.007(3) -0.051(4)
C54 0.048(3) 0.114(6) 0.055(3) -0.016(3) 0.005(3) -0.040(4)
C55 0.042(3) 0.094(5) 0.056(3) -0.031(3) 0.003(2) -0.015(3)
C56 0.041(3) 0.063(3) 0.043(2) -0.016(2) -0.002(2) -0.017(2)
C57 0.034(2) 0.040(2) 0.053(3) -0.008(2) -0.0001(19) -0.0109(18)
C58 0.083(4) 0.078(4) 0.055(3) -0.031(3) -0.008(3) -0.014(3)
C59 0.107(7) 0.105(7) 0.092(6) -0.061(5) 0.015(5) -0.024(6)
C60 0.078(5) 0.088(6) 0.136(8) -0.061(6) 0.029(6) -0.031(5)
C61 0.094(6) 0.035(3) 0.178(10) -0.008(5) -0.019(7) -0.002(3)
C62 0.090(5) 0.043(3) 0.094(5) 0.001(3) -0.015(4) -0.005(3)
C63 0.029(2) 0.061(3) 0.040(2) -0.010(2) -0.0090(18) -0.007(2)
C64 0.030(2) 0.056(3) 0.067(3) -0.031(2) -0.009(2) -0.005(2)
C65 0.040(3) 0.117(6) 0.106(6) -0.069(5) -0.015(3) -0.015(3)
C66 0.055(4) 0.219(11) 0.094(6) -0.067(7) -0.037(4) -0.020(6)
C67 0.085(6) 0.244(13) 0.062(4) 0.004(6) -0.044(4) -0.050(7)
C68 0.066(4) 0.152(7) 0.048(3) 0.020(4) -0.031(3) -0.046(4)
C69 0.039(2) 0.043(2) 0.051(3) 0.008(2) -0.015(2) -0.0152(19)
C70 0.049(3) 0.040(3) 0.080(4) 0.001(2) -0.026(3) -0.011(2)
C71 0.069(4) 0.053(3) 0.078(4) -0.009(3) -0.021(3) -0.018(3)
C72 0.067(4) 0.047(3) 0.070(4) 0.002(3) -0.005(3) 0.000(3)
C73 0.048(3) 0.076(4) 0.066(4) 0.011(3) -0.011(3) 0.009(3)
C74 0.041(3) 0.072(4) 0.058(3) 0.008(3) -0.020(2) -0.005(3)
C75 0.084(4) 0.041(2) 0.041(2) 0.003(2) -0.025(3) -0.026(3)
C76 0.135(7) 0.063(4) 0.048(3) -0.002(3) -0.034(4) 0.010(4)
C77 0.214(12) 0.069(5) 0.039(4) 0.007(3) -0.028(5) 0.002(6)
C78 0.222(12) 0.103(7) 0.039(4) 0.008(4) -0.015(5) -0.099(8)
C79 0.128(7) 0.204(11) 0.051(4) 0.023(5) -0.012(4) -0.113(8)
C80 0.084(5) 0.139(7) 0.054(3) 0.028(4) -0.026(3) -0.071(5)
C81 0.068(4) 0.044(3) 0.120(6) 0.015(3) -0.065(4) -0.019(3)
C82 0.092(5) 0.095(5) 0.141(7) 0.066(5) -0.085(5) -0.062(4)
C83 0.110(7) 0.100(7) 0.277(16) 0.090(9) -0.134(10) -0.074(6)
C84 0.116(9) 0.078(6) 0.47(3) -0.043(11) -0.175(15) -0.022(6)
C85 0.122(9) 0.126(9) 0.38(2) -0.147(12) -0.128(13) 0.002(7)
C86 0.088(6) 0.087(5) 0.214(11) -0.078(7) -0.071(7) -0.006(4)

loop_
_atom_type_symbol
_atom_type_description
_atom_type_scat_dispersion_real
_atom_type_scat_dispersion_imag
_atom_type_scat_source
C C 0.0033 0.0016 'International Tables Vol C Tables 4.2.6.8 and 6.1.1.4'
H H 0.0000 0.0000 'International Tables Vol C Tables 4.2.6.8 and 6.1.1.4'
N N 0.0061 0.0033 'International Tables Vol C Tables 4.2.6.8 and 6.1.1.4'
O O 0.0106 0.0060 'International Tables Vol C Tables 4.2.6.8 and 6.1.1.4'
P P 0.1023 0.0942 'International Tables Vol C Tables 4.2.6.8 and 6.1.1.4'
Fe Fe 0.3463 0.8444 'International Tables Vol C Tables 4.2.6.8 and 6.1.1.4'
Te Te -0.5308 1.6751 'International Tables Vol C Tables 4.2.6.8 and 6.1.1.4'

loop_
_geom_angle_atom_site_label_1
_geom_angle_atom_site_label_2
_geom_angle_atom_site_label_3
_geom_angle
_geom_angle_site_symmetry_1
_geom_angle_site_symmetry_3
Fe2 Te1 Fe3 60.92(2) . .
Fe2 Te1 Fe1 99.05(2) . .
Fe3 Te1 Fe1 95.29(3) . .
Fe2 Te1 Te2 52.904(18) . .
Fe3 Te1 Te2 52.68(2) . .
Fe1 Te1 Te2 52.970(18) . .
Fe3 Te2 Fe2 60.45(2) . .
Fe3 Te2 Fe1 95.78(2) . .
Fe2 Te2 Fe1 98.74(2) . .
Fe3 Te2 Te1 52.62(2) . .
Fe2 Te2 Te1 51.898(17) . .
Fe1 Te2 Te1 53.620(16) . .
Fe4 Te3 Fe5 60.62(2) . .
Fe4 Te3 Fe1 97.06(2) . .
Fe5 Te3 Fe1 95.76(2) . .
Fe4 Te3 Te4 52.452(19) . .
Fe5 Te3 Te4 52.159(17) . .
Fe1 Te3 Te4 52.534(17) . .
Fe5 Te4 Fe4 60.81(2) . .
Fe5 Te4 Fe1 97.59(3) . .
Fe4 Te4 Fe1 98.20(2) . .
Fe5 Te4 Te3 52.788(19) . .
Fe4 Te4 Te3 52.246(17) . .
Fe1 Te4 Te3 54.046(16) . .
C1 Fe1 C2 92.4(2) . .
C1 Fe1 Te4 92.88(18) . .
C2 Fe1 Te4 99.4(2) . .
C1 Fe1 Te2 99.66(19) . .
C2 Fe1 Te2 94.5(2) . .
Te4 Fe1 Te2 160.91(3) . .
C1 Fe1 Te1 84.88(15) . .
C2 Fe1 Te1 166.9(2) . .
Te4 Fe1 Te1 93.60(2) . .
Te2 Fe1 Te1 73.41(2) . .
C1 Fe1 Te3 165.91(19) . .
C2 Fe1 Te3 86.75(17) . .
Te4 Fe1 Te3 73.42(2) . .
Te2 Fe1 Te3 94.43(2) . .
Te1 Fe1 Te3 98.98(2) . .
C5 Fe2 C3 97.7(3) . .
C5 Fe2 C4 96.6(3) . .
C3 Fe2 C4 100.4(2) . .
C5 Fe2 Te1 157.0(2) . .
C3 Fe2 Te1 103.49(19) . .
C4 Fe2 Te1 88.45(17) . .
C5 Fe2 Te2 91.5(2) . .
C3 Fe2 Te2 102.80(16) . .
C4 Fe2 Te2 154.16(17) . .
Te1 Fe2 Te2 75.20(2) . .
C5 Fe2 Fe3 97.0(2) . .
C3 Fe2 Fe3 157.44(17) . .
C4 Fe2 Fe3 94.84(17) . .
Te1 Fe2 Fe3 60.12(2) . .
Te2 Fe2 Fe3 59.74(2) . .
C7 Fe3 C8 99.0(5) . .
C7 Fe3 C6 99.1(3) . .
C8 Fe3 C6 98.4(4) . .
C7 Fe3 Te1 86.5(3) . .
C8 Fe3 Te1 148.6(3) . .
C6 Fe3 Te1 111.3(2) . .
C7 Fe3 Te2 160.8(3) . .
C8 Fe3 Te2 95.2(3) . .
C6 Fe3 Te2 91.5(2) . .
Te1 Fe3 Te2 74.71(2) . .
C7 Fe3 Fe2 107.1(2) . .
C8 Fe3 Fe2 90.1(3) . .
C6 Fe3 Fe2 150.8(2) . .
Te1 Fe3 Fe2 58.95(2) . .
Te2 Fe3 Fe2 59.81(2) . .
C11 Fe4 C9 98.8(3) . .
C11 Fe4 C10 96.4(3) . .
C9 Fe4 C10 96.2(2) . .
C11 Fe4 Te3 88.15(19) . .
C9 Fe4 Te3 105.73(17) . .
C10 Fe4 Te3 156.64(18) . .
C11 Fe4 Te4 154.4(2) . .
C9 Fe4 Te4 104.28(19) . .
C10 Fe4 Te4 91.8(2) . .
Te3 Fe4 Te4 75.30(2) . .
C11 Fe4 Fe5 95.5(2) . .
C9 Fe4 Fe5 159.55(18) . .
C10 Fe4 Fe5 96.60(17) . .
Te3 Fe4 Fe5 60.10(2) . .
Te4 Fe4 Fe5 59.46(2) . .
C14 Fe5 C12 97.3(3) . .
C14 Fe5 C13 97.1(3) . .
C12 Fe5 C13 99.6(3) . .
C14 Fe5 Te4 159.0(2) . .
C12 Fe5 Te4 101.80(18) . .
C13 Fe5 Te4 88.19(18) . .
C14 Fe5 Te3 92.1(2) . .
C12 Fe5 Te3 104.0(2) . .
C13 Fe5 Te3 153.38(18) . .
Te4 Fe5 Te3 75.05(2) . .
C14 Fe5 Fe4 99.5(2) . .
C12 Fe5 Fe4 156.5(2) . .
C13 Fe5 Fe4 94.48(19) . .
Te4 Fe5 Fe4 59.73(2) . .
Te3 Fe5 Fe4 59.28(2) . .
N1 P1 C21 111.1(2) . .
N1 P1 C15 108.3(2) . .
C21 P1 C15 106.0(2) . .
N1 P1 C27 114.6(2) . .
C21 P1 C27 109.3(2) . .
C15 P1 C27 107.1(2) . .
N1 P2 C45 110.4(2) . .
N1 P2 C33 113.36(18) . .
C45 P2 C33 106.8(2) . .
N1 P2 C39 111.7(2) . .
C45 P2 C39 106.9(2) . .
C33 P2 C39 107.5(2) . .
N2 P3 C63 108.4(2) . .
N2 P3 C51 113.9(2) . .
C63 P3 C51 105.9(2) . .
N2 P3 C57 110.4(2) . .
C63 P3 C57 108.2(2) . .
C51 P3 C57 109.8(2) . .
N2 P4 C69 110.5(2) . .
N2 P4 C81 115.2(2) . .
C69 P4 C81 108.0(3) . .
N2 P4 C75 107.3(2) . .
C69 P4 C75 107.1(2) . .
C81 P4 C75 108.4(3) . .
P2 N1 P1 134.2(2) . .
P3 N2 P4 143.0(3) . .
O1 C1 Fe1 175.3(5) . .
O2 C2 Fe1 176.3(5) . .
O3 C3 Fe2 175.1(5) . .
O4 C4 Fe2 178.5(5) . .
O5 C5 Fe2 178.2(6) . .
O6 C6 Fe3 175.9(6) . .
O7 C7 Fe3 173.7(9) . .
O8 C8 Fe3 175.2(12) . .
O9 C9 Fe4 172.9(5) . .
O10 C10 Fe4 179.0(6) . .
O11 C11 Fe4 178.5(6) . .
O12 C12 Fe5 175.1(6) . .
O13 C13 Fe5 176.8(6) . .
O14 C14 Fe5 176.6(7) . .
C20 C15 C16 120.1(5) . .
C20 C15 P1 120.1(4) . .
C16 C15 P1 119.7(4) . .
C17 C16 C15 119.5(6) . .
C18 C17 C16 119.3(7) . .
C19 C18 C17 121.6(6) . .
C18 C19 C20 119.3(7) . .
C15 C20 C19 120.0(6) . .
C22 C21 C26 119.2(4) . .
C22 C21 P1 119.9(3) . .
C26 C21 P1 120.8(3) . .
C23 C22 C21 119.7(5) . .
C24 C23 C22 120.5(5) . .
C25 C24 C23 120.3(5) . .
C24 C25 C26 120.0(5) . .
C25 C26 C21 120.2(5) . .
C32 C27 C28 119.5(5) . .
C32 C27 P1 123.8(4) . .
C28 C27 P1 116.4(4) . .
C29 C28 C27 119.5(6) . .
C30 C29 C28 120.5(6) . .
C31 C30 C29 120.1(6) . .
C30 C31 C32 120.6(6) . .
C27 C32 C31 119.8(5) . .
C38 C33 C34 119.3(4) . .
C38 C33 P2 123.2(3) . .
C34 C33 P2 117.2(3) . .
C35 C34 C33 120.4(4) . .
C36 C35 C34 119.6(4) . .
C35 C36 C37 120.9(5) . .
C36 C37 C38 119.8(5) . .
C33 C38 C37 120.0(4) . .
C40 C39 C44 119.8(5) . .
C40 C39 P2 120.7(4) . .
C44 C39 P2 119.4(3) . .
C39 C40 C41 118.9(6) . .
C42 C41 C40 120.7(6) . .
C43 C42 C41 120.4(6) . .
C42 C43 C44 119.4(6) . .
C43 C44 C39 120.7(5) . .
C50 C45 C46 119.1(4) . .
C50 C45 P2 121.4(4) . .
C46 C45 P2 119.4(3) . .
C47 C46 C45 119.6(5) . .
C46 C47 C48 120.6(5) . .
C49 C48 C47 120.5(5) . .
C48 C49 C50 119.5(5) . .
C49 C50 C45 120.8(5) . .
C52 C51 C56 119.4(4) . .
C52 C51 P3 123.9(4) . .
C56 C51 P3 116.6(4) . .
C51 C52 C53 119.9(5) . .
C54 C53 C52 120.1(6) . .
C53 C54 C55 120.6(5) . .
C54 C55 C56 120.4(6) . .
C55 C56 C51 119.6(5) . .
C62 C57 C58 118.2(6) . .
C62 C57 P3 121.9(5) . .
C58 C57 P3 119.7(4) . .
C59 C58 C57 122.1(8) . .
C60 C59 C58 119.0(9) . .
C61 C60 C59 122.7(8) . .
C60 C61 C62 119.2(8) . .
C57 C62 C61 118.8(8) . .
C68 C63 C64 120.5(5) . .
C68 C63 P3 120.8(4) . .
C64 C63 P3 118.7(4) . .
C65 C64 C63 119.0(6) . .
C66 C65 C64 120.6(7) . .
C65 C66 C67 120.8(6) . .
C66 C67 C68 120.4(8) . .
C67 C68 C63 118.8(7) . .
C70 C69 C74 118.7(5) . .
C70 C69 P4 119.1(4) . .
C74 C69 P4 122.1(4) . .
C71 C70 C69 120.8(5) . .
C70 C71 C72 119.7(6) . .
C73 C72 C71 120.1(6) . .
C72 C73 C74 120.9(6) . .
C73 C74 C69 119.8(6) . .
C80 C75 C76 118.7(6) . .
C80 C75 P4 120.8(4) . .
C76 C75 P4 120.3(6) . .
C75 C76 C77 120.5(9) . .
C78 C77 C76 120.9(8) . .
C77 C78 C79 120.2(7) . .
C78 C79 C80 119.0(9) . .
C75 C80 C79 120.6(7) . .
C82 C81 C86 120.7(7) . .
C82 C81 P4 119.8(6) . .
C86 C81 P4 119.4(6) . .
C81 C82 C83 119.1(10) . .
C84 C83 C82 120.1(13) . .
C83 C84 C85 121.1(9) . .
C84 C85 C86 121.0(13) . .
C85 C86 C81 118.0(11) . .

loop_
_geom_bond_atom_site_label_1
_geom_bond_atom_site_label_2
_geom_bond_distance
_geom_bond_site_symmetry_2
Te1 Fe2 2.5510(7) .
Te1 Fe3 2.5818(9) .
Te1 Fe1 2.6330(7) .
Te1 Te2 3.1342(4) .
Te2 Fe3 2.5840(9) .
Te2 Fe2 2.5857(8) .
Te2 Fe1 2.6108(8) .
Te3 Fe4 2.5710(8) .
Te3 Fe5 2.5927(8) .
Te3 Fe1 2.6566(7) .
Te3 Te4 3.1454(4) .
Te4 Fe5 2.5709(7) .
Te4 Fe4 2.5781(8) .
Te4 Fe1 2.6048(8) .
Fe1 C1 1.752(5) .
Fe1 C2 1.762(5) .
Fe2 C5 1.766(6) .
Fe2 C3 1.773(6) .
Fe2 C4 1.783(5) .
Fe2 Fe3 2.6023(10) .
Fe3 C7 1.763(7) .
Fe3 C8 1.777(8) .
Fe3 C6 1.780(6) .
Fe4 C11 1.774(7) .
Fe4 C9 1.782(5) .
Fe4 C10 1.787(6) .
Fe4 Fe5 2.6060(10) .
Fe5 C14 1.779(6) .
Fe5 C12 1.783(6) .
Fe5 C13 1.797(7) .
P1 N1 1.586(3) .
P1 C21 1.794(4) .
P1 C15 1.798(4) .
P1 C27 1.806(5) .
P2 N1 1.584(3) .
P2 C45 1.796(4) .
P2 C33 1.797(4) .
P2 C39 1.801(4) .
P3 N2 1.561(4) .
P3 C63 1.789(5) .
P3 C51 1.791(4) .
P3 C57 1.797(5) .
P4 N2 1.579(4) .
P4 C69 1.790(5) .
P4 C81 1.803(6) .
P4 C75 1.808(5) .
O1 C1 1.158(6) .
O2 C2 1.142(6) .
O3 C3 1.145(7) .
O4 C4 1.140(6) .
O5 C5 1.138(7) .
O6 C6 1.142(7) .
O7 C7 1.135(8) .
O8 C8 1.139(9) .
O9 C9 1.138(6) .
O10 C10 1.135(7) .
O11 C11 1.143(7) .
O12 C12 1.131(7) .
O13 C13 1.128(8) .
O14 C14 1.145(7) .
C15 C20 1.361(8) .
C15 C16 1.388(7) .
C16 C17 1.383(8) .
C17 C18 1.364(11) .
C18 C19 1.355(11) .
C19 C20 1.390(8) .
C21 C22 1.384(6) .
C21 C26 1.398(6) .
C22 C23 1.381(7) .
C23 C24 1.373(8) .
C24 C25 1.368(8) .
C25 C26 1.377(7) .
C27 C32 1.378(7) .
C27 C28 1.404(7) .
C28 C29 1.376(8) .
C29 C30 1.371(10) .
C30 C31 1.367(9) .
C31 C32 1.384(7) .
C33 C38 1.383(6) .
C33 C34 1.392(6) .
C34 C35 1.379(6) .
C35 C36 1.371(7) .
C36 C37 1.377(7) .
C37 C38 1.385(7) .
C39 C40 1.372(7) .
C39 C44 1.382(6) .
C40 C41 1.386(9) .
C41 C42 1.371(11) .
C42 C43 1.359(10) .
C43 C44 1.375(7) .
C45 C50 1.392(6) .
C45 C46 1.396(6) .
C46 C47 1.373(7) .
C47 C48 1.384(8) .
C48 C49 1.372(9) .
C49 C50 1.379(7) .
C51 C52 1.376(7) .
C51 C56 1.396(7) .
C52 C53 1.398(7) .
C53 C54 1.359(9) .
C54 C55 1.366(9) .
C55 C56 1.382(7) .
C57 C62 1.376(8) .
C57 C58 1.377(8) .
C58 C59 1.362(9) .
C59 C60 1.333(14) .
C60 C61 1.332(14) .
C61 C62 1.426(11) .
C63 C68 1.386(8) .
C63 C64 1.388(7) .
C64 C65 1.382(8) .
C65 C66 1.353(12) .
C66 C67 1.368(14) .
C67 C68 1.384(10) .
C69 C70 1.392(7) .
C69 C74 1.395(7) .
C70 C71 1.375(8) .
C71 C72 1.387(9) .
C72 C73 1.360(10) .
C73 C74 1.383(9) .
C75 C80 1.354(9) .
C75 C76 1.364(8) .
C76 C77 1.364(11) .
C77 C78 1.335(15) .
C78 C79 1.358(14) .
C79 C80 1.396(9) .
C81 C82 1.372(11) .
C81 C86 1.409(12) .
C82 C83 1.409(11) .
C83 C84 1.34(2) .
C84 C85 1.37(2) .
C85 C86 1.379(12) .
